data_7001150
loop_
_publ_author_name
'Field, Leslie D.'
'Messerle, Barbara A.'
'Vuong, Khuong Q.'
'Turner, Peter'

_publ_section_title
;
 Rhodium(I) and iridium(I) complexes containing bidentate
 phosphine-imidazolyl donor ligands as catalysts for the hydroamination
 and hydrothiolation of alkynes
;
_journal_issue 18
_journal_name_full 'Dalton Transactions'
_journal_page_first 3599
_journal_page_last 3614
_journal_paper_doi 10.1039/b821188d
_journal_year 2009
_chemical_formula_sum 'C12 H21 Cl N2 O P Rh'
_chemical_formula_weight 378.64
_chemical_name_systematic
;
?
;
_space_group_IT_number 14
_symmetry_cell_setting monoclinic
_symmetry_Int_Tables_number 14
_symmetry_space_group_name_Hall '-P 2ybc'
_symmetry_space_group_name_H-M 'P 1 21/c 1'
_atom_sites_solution_hydrogens geom
_atom_sites_solution_primary direct
_atom_sites_solution_secondary difmap
_audit_creation_method SHELXL-97
_cell_angle_alpha 90.00
_cell_angle_beta 98.043(6)
_cell_angle_gamma 90.00
_cell_formula_units_Z 4
_cell_length_a 16.711(7)
_cell_length_b 7.318(3)
_cell_length_c 12.865(5)
_cell_measurement_reflns_used 1012
_cell_measurement_temperature 150(2)
_cell_measurement_theta_max 27.906
_cell_measurement_theta_min 2.462
_cell_volume 1557.8(11)
_computing_cell_refinement 'SAINT (Bruker,1995)'
_computing_data_collection 'SMART (Bruker,1995)'
_computing_data_reduction 'SAINT and XPREP (Bruker 1995)'
_computing_molecular_graphics
;
teXsan for Windows (MSC, 1997)
xtal 3.6 (Hall,du Boulay, D.J. & Olthof-Hazekamp, R. 1999)
ORTEPII (Johnson,C.K., 1976).
WinGX (Farrugia, 1999)
;
_computing_structure_refinement 'SHELXL-97 (Sheldrick, 1997)'
_computing_structure_solution 'SIR97 (Altomare, et. al. 1997)'
_diffrn_ambient_temperature 150(2)
_diffrn_crystal_treatment
;
attached with Exxon Paratone N, to a short length
of fibre supported on a thin piece of copper wire
inserted in a copper mounting pin. The crystal was
quenched in a cold nitrogen gas stream from an
Oxford Cryosystems Cryostream.
;
_diffrn_measured_fraction_theta_full 0.958
_diffrn_measured_fraction_theta_max 0.958
_diffrn_measurement_device_type 'Bruker SMART 1000 CCD'
_diffrn_measurement_method \w
_diffrn_radiation_monochromator graphite
_diffrn_radiation_source 'sealed tube'
_diffrn_radiation_type MoK\a
_diffrn_radiation_wavelength 0.71073
_diffrn_reflns_av_R_equivalents 0.0462
_diffrn_reflns_av_sigmaI/netI 0.0339
_diffrn_reflns_limit_h_max 22
_diffrn_reflns_limit_h_min -22
_diffrn_reflns_limit_k_max 9
_diffrn_reflns_limit_k_min -9
_diffrn_reflns_limit_l_max 17
_diffrn_reflns_limit_l_min -17
_diffrn_reflns_number 14330
_diffrn_reflns_theta_full 28.29
_diffrn_reflns_theta_max 28.29
_diffrn_reflns_theta_min 2.46
_diffrn_standards_decay_% 0.02
_diffrn_standards_number 178
_exptl_absorpt_coefficient_mu 1.361
_exptl_absorpt_correction_T_max 0.948
_exptl_absorpt_correction_T_min 0.629
_exptl_absorpt_correction_type gaussian
_exptl_absorpt_process_details
;
Gaussian (Coppens et al., 1965)
XPREP (Bruker, 1995)
;
_exptl_crystal_colour yellow
_exptl_crystal_density_diffrn 1.614
_exptl_crystal_density_method 'not measured'
_exptl_crystal_description blade
_exptl_crystal_F_000 768
_exptl_crystal_size_max 0.445
_exptl_crystal_size_mid 0.146
_exptl_crystal_size_min 0.038
_refine_diff_density_max 0.593
_refine_diff_density_min -0.261
_refine_diff_density_rms 0.074
_refine_ls_extinction_method none
_refine_ls_goodness_of_fit_ref 1.168
_refine_ls_hydrogen_treatment mixed
_refine_ls_matrix_type full
_refine_ls_number_parameters 168
_refine_ls_number_reflns 3710
_refine_ls_number_restraints 0
_refine_ls_restrained_S_all 1.168
_refine_ls_R_factor_all 0.0283
_refine_ls_R_factor_gt 0.0215
_refine_ls_shift/su_max 0.001
_refine_ls_shift/su_mean 0.000
_refine_ls_structure_factor_coef Fsqd
_refine_ls_weighting_details 'calc w=1/[\s^2^(Fo^2^)+(0.02P)^2^] where P=(Fo^2^+2Fc^2^)/3'
_refine_ls_weighting_scheme calc
_refine_ls_wR_factor_gt 0.0512
_refine_ls_wR_factor_ref 0.0531
_reflns_number_gt 3181
_reflns_number_total 3710
_reflns_threshold_expression >2sigma(I)
_cod_data_source_file b821188d.txt
_cod_data_source_block bam14
_cod_depositor_comments
;
The following automatic conversions were performed:
'_exptl_absorpt_correction_type' value 'Gaussian' changed to 'gaussian'
according to '/home/saulius/struct/CIF-dictionaries/cif_core.dic'
dictionary named 'cif_core.dic' version 2.4.1 from 2010-06-29.

Automatic conversion script
Id: cif_fix_enum 1527 2010-12-29 10:47:43Z saulius 
;
_cod_original_cell_volume 1557.7(11)
_cod_original_sg_symbol_H-M 'P 21/c '
_cod_database_code 7001150

loop_
_symmetry_equiv_pos_as_xyz
'x, y, z'
'-x, y+1/2, -z+1/2'
'-x, -y, -z'
'x, -y-1/2, z-1/2'

loop_
_atom_site_label
_atom_site_type_symbol
_atom_site_fract_x
_atom_site_fract_y
_atom_site_fract_z
_atom_site_U_iso_or_equiv
_atom_site_adp_type
_atom_site_occupancy
_atom_site_symmetry_multiplicity
_atom_site_calc_flag
_atom_site_refinement_flags
_atom_site_disorder_assembly
_atom_site_disorder_group
Rh1 Rh 0.241749(9) 0.948915(18) 0.122846(11) 0.01930(6) Uani 1 1 d . . .
Cl1 Cl 0.16749(3) 1.12678(6) -0.01476(4) 0.02721(11) Uani 1 1 d . . .
P1 P 0.29079(3) 0.76969(6) 0.25606(4) 0.01916(11) Uani 1 1 d . . .
O1 O 0.39086(10) 1.1715(2) 0.14224(13) 0.0437(4) Uani 1 1 d . . .
N1 N 0.14332(10) 0.7726(2) 0.12118(11) 0.0215(3) Uani 1 1 d . . .
N2 N 0.08167(10) 0.5230(2) 0.16161(12) 0.0236(3) Uani 1 1 d . . .
C1 C 0.33224(13) 1.0862(3) 0.13361(16) 0.0270(4) Uani 1 1 d . . .
C2 C 0.06359(12) 0.7828(3) 0.07672(15) 0.0260(4) Uani 1 1 d . . .
H2 H 0.0396 0.8812 0.0354 0.031 Uiso 1 1 calc R . .
C3 C 0.02489(12) 0.6299(3) 0.10146(15) 0.0266(4) Uani 1 1 d . . .
H3 H -0.0306 0.6016 0.0814 0.032 Uiso 1 1 calc R . .
C4 C 0.15211(12) 0.6136(2) 0.17251(14) 0.0212(4) Uani 1 1 d . . .
C5 C 0.23035(12) 0.5576(2) 0.23415(15) 0.0228(4) Uani 1 1 d . . .
H5A H 0.2583 0.4672 0.1946 0.027 Uiso 1 1 calc R . .
H5B H 0.2215 0.5027 0.3019 0.027 Uiso 1 1 calc R . .
C6 C 0.06808(14) 0.3401(3) 0.20279(16) 0.0326(5) Uani 1 1 d . . .
H6A H 0.0933 0.2484 0.1624 0.049 Uiso 1 1 calc R . .
H6B H 0.0099 0.3166 0.1967 0.049 Uiso 1 1 calc R . .
H6C H 0.0920 0.3334 0.2767 0.049 Uiso 1 1 calc R . .
C7 C 0.39701(12) 0.6944(3) 0.27892(15) 0.0247(4) Uani 1 1 d . . .
H7 H 0.4301 0.8018 0.3071 0.030 Uiso 1 1 calc R . .
C8 C 0.42662(13) 0.6381(3) 0.17603(17) 0.0323(5) Uani 1 1 d . . .
H8A H 0.4851 0.6174 0.1887 0.048 Uiso 1 1 calc R . .
H8B H 0.4144 0.7356 0.1240 0.048 Uiso 1 1 calc R . .
H8C H 0.3993 0.5255 0.1497 0.048 Uiso 1 1 calc R . .
C9 C 0.41140(14) 0.5428(3) 0.36100(19) 0.0373(5) Uani 1 1 d . . .
H9A H 0.3837 0.4313 0.3334 0.056 Uiso 1 1 calc R . .
H9B H 0.3903 0.5809 0.4249 0.056 Uiso 1 1 calc R . .
H9C H 0.4695 0.5189 0.3773 0.056 Uiso 1 1 calc R . .
C10 C 0.26954(12) 0.8553(3) 0.38393(14) 0.0235(4) Uani 1 1 d . . .
H10 H 0.2857 0.7594 0.4382 0.028 Uiso 1 1 calc R . .
C11 C 0.17906(13) 0.8937(3) 0.38049(16) 0.0293(5) Uani 1 1 d . . .
H11A H 0.1692 0.9469 0.4475 0.044 Uiso 1 1 calc R . .
H11B H 0.1488 0.7792 0.3684 0.044 Uiso 1 1 calc R . .
H11C H 0.1613 0.9796 0.3234 0.044 Uiso 1 1 calc R . .
C12 C 0.31894(15) 1.0275(3) 0.41418(17) 0.0362(5) Uani 1 1 d . . .
H12A H 0.3053 1.1213 0.3602 0.054 Uiso 1 1 calc R . .
H12B H 0.3767 0.9987 0.4200 0.054 Uiso 1 1 calc R . .
H12C H 0.3066 1.0731 0.4818 0.054 Uiso 1 1 calc R . .

loop_
_atom_site_aniso_label
_atom_site_aniso_U_11
_atom_site_aniso_U_22
_atom_site_aniso_U_33
_atom_site_aniso_U_23
_atom_site_aniso_U_13
_atom_site_aniso_U_12
Rh1 0.02070(9) 0.01751(8) 0.01933(8) 0.00212(5) 0.00154(6) 0.00063(6)
Cl1 0.0313(3) 0.0261(2) 0.0231(2) 0.00925(18) -0.0001(2) 0.0046(2)
P1 0.0185(2) 0.0178(2) 0.0207(2) 0.00142(18) 0.00084(19) 0.00056(19)
O1 0.0319(9) 0.0343(8) 0.0631(11) 0.0085(8) 0.0003(8) -0.0098(7)
N1 0.0219(8) 0.0214(8) 0.0208(8) 0.0000(6) 0.0014(6) 0.0005(7)
N2 0.0233(9) 0.0260(8) 0.0213(8) -0.0029(6) 0.0032(7) -0.0049(7)
C1 0.0315(12) 0.0197(9) 0.0292(10) 0.0047(8) 0.0020(9) 0.0041(8)
C2 0.0230(10) 0.0316(10) 0.0224(10) -0.0036(8) 0.0001(8) 0.0044(8)
C3 0.0204(10) 0.0350(11) 0.0233(9) -0.0077(8) -0.0004(8) -0.0004(9)
C4 0.0210(10) 0.0234(9) 0.0194(9) -0.0033(7) 0.0038(8) -0.0011(8)
C5 0.0235(10) 0.0185(9) 0.0256(10) 0.0022(7) 0.0005(8) -0.0016(8)
C6 0.0350(12) 0.0314(11) 0.0313(11) 0.0022(9) 0.0041(9) -0.0130(9)
C7 0.0198(10) 0.0234(9) 0.0302(10) 0.0012(8) 0.0004(8) 0.0003(8)
C8 0.0260(11) 0.0328(11) 0.0388(12) 0.0001(9) 0.0075(9) 0.0046(9)
C9 0.0291(12) 0.0406(13) 0.0410(13) 0.0126(10) 0.0005(10) 0.0131(10)
C10 0.0282(11) 0.0234(9) 0.0186(9) 0.0022(7) 0.0031(8) 0.0025(8)
C11 0.0316(12) 0.0312(11) 0.0262(10) 0.0013(8) 0.0083(9) 0.0049(9)
C12 0.0400(14) 0.0369(12) 0.0309(12) -0.0109(9) 0.0024(10) -0.0037(10)

loop_
_atom_type_symbol
_atom_type_description
_atom_type_scat_dispersion_real
_atom_type_scat_dispersion_imag
_atom_type_scat_source
C C 0.0033 0.0016 'International Tables Vol C Tables 4.2.6.8 and 6.1.1.4'
H H 0.0000 0.0000 'International Tables Vol C Tables 4.2.6.8 and 6.1.1.4'
Cl Cl 0.1484 0.1585 'International Tables Vol C Tables 4.2.6.8 and 6.1.1.4'
N N 0.0061 0.0033 'International Tables Vol C Tables 4.2.6.8 and 6.1.1.4'
O O 0.0106 0.0060 'International Tables Vol C Tables 4.2.6.8 and 6.1.1.4'
P P 0.1023 0.0942 'International Tables Vol C Tables 4.2.6.8 and 6.1.1.4'
Rh Rh -1.1178 0.9187 'International Tables Vol C Tables 4.2.6.8 and 6.1.1.4'

loop_
_geom_angle_atom_site_label_1
_geom_angle_atom_site_label_2
_geom_angle_atom_site_label_3
_geom_angle
_geom_angle_site_symmetry_1
_geom_angle_site_symmetry_3
_geom_angle_publ_flag
C1 Rh1 N1 174.33(7) . . ?
C1 Rh1 P1 93.13(6) . . ?
N1 Rh1 P1 81.27(5) . . ?
C1 Rh1 Cl1 95.51(7) . . ?
N1 Rh1 Cl1 90.13(5) . . ?
P1 Rh1 Cl1 170.608(19) . . ?
C10 P1 C7 105.14(9) . . ?
C10 P1 C5 104.60(9) . . ?
C7 P1 C5 105.45(9) . . ?
C10 P1 Rh1 113.08(7) . . ?
C7 P1 Rh1 122.88(6) . . ?
C5 P1 Rh1 104.06(6) . . ?
C4 N1 C2 106.59(16) . . ?
C4 N1 Rh1 120.08(13) . . ?
C2 N1 Rh1 133.32(13) . . ?
C4 N2 C3 107.63(16) . . ?
C4 N2 C6 126.18(17) . . ?
C3 N2 C6 126.15(17) . . ?
O1 C1 Rh1 178.52(18) . . ?
C3 C2 N1 108.93(18) . . ?
C3 C2 H2 125.5 . . ?
N1 C2 H2 125.5 . . ?
C2 C3 N2 106.68(17) . . ?
C2 C3 H3 126.7 . . ?
N2 C3 H3 126.7 . . ?
N1 C4 N2 110.15(17) . . ?
N1 C4 C5 122.05(17) . . ?
N2 C4 C5 127.76(17) . . ?
C4 C5 P1 105.67(12) . . ?
C4 C5 H5A 110.6 . . ?
P1 C5 H5A 110.6 . . ?
C4 C5 H5B 110.6 . . ?
P1 C5 H5B 110.6 . . ?
H5A C5 H5B 108.7 . . ?
N2 C6 H6A 109.5 . . ?
N2 C6 H6B 109.5 . . ?
H6A C6 H6B 109.5 . . ?
N2 C6 H6C 109.5 . . ?
H6A C6 H6C 109.5 . . ?
H6B C6 H6C 109.5 . . ?
C9 C7 C8 111.31(17) . . ?
C9 C7 P1 112.49(14) . . ?
C8 C7 P1 111.25(14) . . ?
C9 C7 H7 107.2 . . ?
C8 C7 H7 107.2 . . ?
P1 C7 H7 107.2 . . ?
C7 C8 H8A 109.5 . . ?
C7 C8 H8B 109.5 . . ?
H8A C8 H8B 109.5 . . ?
C7 C8 H8C 109.5 . . ?
H8A C8 H8C 109.5 . . ?
H8B C8 H8C 109.5 . . ?
C7 C9 H9A 109.5 . . ?
C7 C9 H9B 109.5 . . ?
H9A C9 H9B 109.5 . . ?
C7 C9 H9C 109.5 . . ?
H9A C9 H9C 109.5 . . ?
H9B C9 H9C 109.5 . . ?
C12 C10 C11 110.62(17) . . ?
C12 C10 P1 110.10(14) . . ?
C11 C10 P1 110.46(13) . . ?
C12 C10 H10 108.5 . . ?
C11 C10 H10 108.5 . . ?
P1 C10 H10 108.5 . . ?
C10 C11 H11A 109.5 . . ?
C10 C11 H11B 109.5 . . ?
H11A C11 H11B 109.5 . . ?
C10 C11 H11C 109.5 . . ?
H11A C11 H11C 109.5 . . ?
H11B C11 H11C 109.5 . . ?
C10 C12 H12A 109.5 . . ?
C10 C12 H12B 109.5 . . ?
H12A C12 H12B 109.5 . . ?
C10 C12 H12C 109.5 . . ?
H12A C12 H12C 109.5 . . ?
H12B C12 H12C 109.5 . . ?

loop_
_geom_bond_atom_site_label_1
_geom_bond_atom_site_label_2
_geom_bond_distance
_geom_bond_site_symmetry_2
_geom_bond_publ_flag
Rh1 C1 1.804(2) . ?
Rh1 N1 2.0882(17) . ?
Rh1 P1 2.2217(7) . ?
Rh1 Cl1 2.3986(7) . ?
P1 C10 1.841(2) . ?
P1 C7 1.842(2) . ?
P1 C5 1.8518(19) . ?
O1 C1 1.154(3) . ?
N1 C4 1.336(2) . ?
N1 C2 1.376(3) . ?
N2 C4 1.341(3) . ?
N2 C3 1.380(3) . ?
N2 C6 1.469(2) . ?
C2 C3 1.352(3) . ?
C2 H2 0.9500 . ?
C3 H3 0.9500 . ?
C4 C5 1.489(3) . ?
C5 H5A 0.9900 . ?
C5 H5B 0.9900 . ?
C6 H6A 0.9800 . ?
C6 H6B 0.9800 . ?
C6 H6C 0.9800 . ?
C7 C9 1.527(3) . ?
C7 C8 1.533(3) . ?
C7 H7 1.0000 . ?
C8 H8A 0.9800 . ?
C8 H8B 0.9800 . ?
C8 H8C 0.9800 . ?
C9 H9A 0.9800 . ?
C9 H9B 0.9800 . ?
C9 H9C 0.9800 . ?
C10 C12 1.527(3) . ?
C10 C11 1.532(3) . ?
C10 H10 1.0000 . ?
C11 H11A 0.9800 . ?
C11 H11B 0.9800 . ?
C11 H11C 0.9800 . ?
C12 H12A 0.9800 . ?
C12 H12B 0.9800 . ?
C12 H12C 0.9800 . ?

loop_
_geom_torsion_atom_site_label_1
_geom_torsion_atom_site_label_2
_geom_torsion_atom_site_label_3
_geom_torsion_atom_site_label_4
_geom_torsion
_geom_torsion_site_symmetry_1
_geom_torsion_site_symmetry_2
_geom_torsion_site_symmetry_3
_geom_torsion_site_symmetry_4
_geom_torsion_publ_flag
C1 Rh1 P1 C10 89.06(10) . . . . ?
N1 Rh1 P1 C10 -91.82(8) . . . . ?
Cl1 Rh1 P1 C10 -67.94(14) . . . . ?
C1 Rh1 P1 C7 -38.77(10) . . . . ?
N1 Rh1 P1 C7 140.35(9) . . . . ?
Cl1 Rh1 P1 C7 164.23(12) . . . . ?
C1 Rh1 P1 C5 -158.04(9) . . . . ?
N1 Rh1 P1 C5 21.08(8) . . . . ?
Cl1 Rh1 P1 C5 44.97(14) . . . . ?
C1 Rh1 N1 C4 -7.0(8) . . . . ?
P1 Rh1 N1 C4 -15.90(13) . . . . ?
Cl1 Rh1 N1 C4 167.89(13) . . . . ?
C1 Rh1 N1 C2 171.9(7) . . . . ?
P1 Rh1 N1 C2 163.04(17) . . . . ?
Cl1 Rh1 N1 C2 -13.18(17) . . . . ?
N1 Rh1 C1 O1 -7(9) . . . . ?
P1 Rh1 C1 O1 2(8) . . . . ?
Cl1 Rh1 C1 O1 178(100) . . . . ?
C4 N1 C2 C3 0.0(2) . . . . ?
Rh1 N1 C2 C3 -179.06(13) . . . . ?
N1 C2 C3 N2 -0.4(2) . . . . ?
C4 N2 C3 C2 0.6(2) . . . . ?
C6 N2 C3 C2 -177.22(18) . . . . ?
C2 N1 C4 N2 0.4(2) . . . . ?
Rh1 N1 C4 N2 179.63(11) . . . . ?
C2 N1 C4 C5 -177.73(17) . . . . ?
Rh1 N1 C4 C5 1.5(2) . . . . ?
C3 N2 C4 N1 -0.7(2) . . . . ?
C6 N2 C4 N1 177.18(17) . . . . ?
C3 N2 C4 C5 177.36(18) . . . . ?
C6 N2 C4 C5 -4.8(3) . . . . ?
N1 C4 C5 P1 17.5(2) . . . . ?
N2 C4 C5 P1 -160.34(16) . . . . ?
C10 P1 C5 C4 93.04(14) . . . . ?
C7 P1 C5 C4 -156.35(13) . . . . ?
Rh1 P1 C5 C4 -25.82(14) . . . . ?
C10 P1 C7 C9 60.51(16) . . . . ?
C5 P1 C7 C9 -49.71(17) . . . . ?
Rh1 P1 C7 C9 -168.32(12) . . . . ?
C10 P1 C7 C8 -173.83(14) . . . . ?
C5 P1 C7 C8 75.95(15) . . . . ?
Rh1 P1 C7 C8 -42.65(16) . . . . ?
C7 P1 C10 C12 66.73(16) . . . . ?
C5 P1 C10 C12 177.56(14) . . . . ?
Rh1 P1 C10 C12 -69.86(15) . . . . ?
C7 P1 C10 C11 -170.80(13) . . . . ?
C5 P1 C10 C11 -59.97(15) . . . . ?
Rh1 P1 C10 C11 52.60(15) . . . . ?
